data_4021345
loop_
_publ_author_name
'Scott M. Grayson'
'Brian K. Long'
'Shiro Kusomoto'
'Brian P. Osborn'
'Ryan P. Callahan'
'Charles R. Chambers'
'C. Grant Willson'

_publ_section_title
;
 Synthesis and Characterization of Norbornanediol Isomers
 and Their Fluorinated Analogues
;
_journal_name_full 'Journal of Organic Chemistry'
_journal_page_first 341
_journal_page_last 344
_journal_paper_doi 10.1021/jo0513156
_journal_volume 71
_journal_year 2006
_chemical_formula_sum 'C18 H20 F6 O3'
_chemical_formula_weight 398.34
_chemical_name_systematic
; 
 ? 
;
_space_group_IT_number 2
_symmetry_cell_setting triclinic
_symmetry_space_group_name_Hall '-P 1'
_symmetry_space_group_name_H-M 'P -1'
_atom_sites_solution_hydrogens geom
_atom_sites_solution_primary direct
_atom_sites_solution_secondary difmap
_audit_creation_method SHELXL-97
_cell_angle_alpha 87.770(3)
_cell_angle_beta 87.230(3)
_cell_angle_gamma 87.682(3)
_cell_formula_units_Z 4
_cell_length_a 6.6091(5)
_cell_length_b 14.7078(11)
_cell_length_c 18.1937(15)
_cell_measurement_reflns_used 4829
_cell_measurement_temperature 153(2)
_cell_measurement_theta_max 25
_cell_measurement_theta_min 3
_cell_volume 1763.8(2)
_computing_cell_refinement 'Collect software, Nonius B.V. 1998'
_computing_data_collection 'Collect software, Nonius B.V. 1998'
_computing_data_reduction
;
DENZO and Scalepack (Otwinoski and Minor, 1997)
;
_computing_molecular_graphics 'XP SHELXTL/PC, Siemens Analytical'
_computing_structure_refinement 'XL SHELXTL/PC, Siemens Analytical'
_computing_structure_solution
;

SIR97 - Altomare A., Burla M.C., Camalli M., Cascarano G.L., Giacovazzo C., 
Guagliardi A., Moliterni A.G.G., Polidori G.,Spagna R.
;
_diffrn_ambient_temperature 153(2)
_diffrn_measured_fraction_theta_full 0.974
_diffrn_measured_fraction_theta_max 0.974
_diffrn_measurement_device_type 'Nonius Kappa CCD'
_diffrn_measurement_method \w-scans
_diffrn_radiation_monochromator graphite
_diffrn_radiation_source 'fine-focus sealed tube'
_diffrn_radiation_type MoK\a
_diffrn_radiation_wavelength 0.71073
_diffrn_reflns_av_R_equivalents 0.1152
_diffrn_reflns_av_sigmaI/netI 0.3413
_diffrn_reflns_limit_h_max 7
_diffrn_reflns_limit_h_min -7
_diffrn_reflns_limit_k_max 17
_diffrn_reflns_limit_k_min -17
_diffrn_reflns_limit_l_max 19
_diffrn_reflns_limit_l_min -21
_diffrn_reflns_number 9826
_diffrn_reflns_theta_full 24.99
_diffrn_reflns_theta_max 24.99
_diffrn_reflns_theta_min 2.95
_exptl_absorpt_coefficient_mu 0.142
_exptl_absorpt_correction_type none
_exptl_crystal_colour colorless
_exptl_crystal_density_diffrn 1.500
_exptl_crystal_density_method 'not measured'
_exptl_crystal_description needle
_exptl_crystal_F_000 824
_exptl_crystal_size_max 0.42
_exptl_crystal_size_mid 0.08
_exptl_crystal_size_min 0.07
_refine_diff_density_max 0.626
_refine_diff_density_min -0.255
_refine_diff_density_rms 0.067
_refine_ls_extinction_method none
_refine_ls_goodness_of_fit_ref 1.134
_refine_ls_hydrogen_treatment constr
_refine_ls_matrix_type full
_refine_ls_number_parameters 487
_refine_ls_number_reflns 6041
_refine_ls_number_restraints 324
_refine_ls_restrained_S_all 1.139
_refine_ls_R_factor_all 0.3533
_refine_ls_R_factor_gt 0.0983
_refine_ls_shift/su_max 0.003
_refine_ls_shift/su_mean 0.000
_refine_ls_structure_factor_coef Fsqd
_refine_ls_weighting_details 'calc w=1/[\s^2^(Fo^2^)+(0.02P)^2^] where P=(Fo^2^+2Fc^2^)/3'
_refine_ls_weighting_scheme calc
_refine_ls_wR_factor_gt 0.1423
_refine_ls_wR_factor_ref 0.1925
_reflns_number_gt 1578
_reflns_number_total 6041
_reflns_threshold_expression >2sigma(I)
_cod_data_source_file jo0513156si20050927_050946.cif
_cod_depositor_comments
;
The following automatic conversions were performed:
'_symmetry_cell_setting' value 'Triclinic' changed to 'triclinic'
according to '/home/saulius/struct/CIF-dictionaries/cif_core.dic'
dictionary named 'cif_core.dic' version 2.4.1 from 2010-06-29.

Automatic conversion script
Id: cif_fix_enum 1527 2010-12-29 10:47:43Z saulius 
;
_cod_database_code 4021345

loop_
_symmetry_equiv_pos_as_xyz
'x, y, z'
'-x, -y, -z'

loop_
_atom_site_label
_atom_site_type_symbol
_atom_site_fract_x
_atom_site_fract_y
_atom_site_fract_z
_atom_site_U_iso_or_equiv
_atom_site_adp_type
_atom_site_occupancy
_atom_site_symmetry_multiplicity
_atom_site_calc_flag
_atom_site_refinement_flags
F1 F 0.4993(7) 0.0292(4) 0.3862(3) 0.0697(16) Uani 1 1 d U
F2 F 0.5195(7) 0.1707(5) 0.4077(3) 0.103(2) Uani 1 1 d U
F3 F 0.6438(8) 0.0692(5) 0.4819(3) 0.109(2) Uani 1 1 d U
F4 F 0.7986(7) -0.0404(4) 0.3036(3) 0.0726(17) Uani 1 1 d U
F5 F 0.9113(10) -0.0533(4) 0.4144(4) 0.117(2) Uani 1 1 d U
F6 F 1.0936(8) 0.0022(4) 0.3239(3) 0.095(2) Uani 1 1 d U
O1 O 1.2153(7) 0.4743(4) 0.3545(3) 0.0550(17) Uani 1 1 d U
O2 O 0.9895(9) 0.3949(5) 0.2721(3) 0.090(2) Uani 1 1 d U
H2O H 0.9140 0.4376 0.2882 0.135 Uiso 1 1 d R
O3 O 0.7981(8) 0.1440(4) 0.3005(3) 0.075(2) Uani 1 1 d U
H3O H 0.7083 0.1194 0.2778 0.112 Uiso 1 1 d R
C1 C 1.1973(12) 0.3816(6) 0.3814(5) 0.049(3) Uani 1 1 d U
H1 H 1.3274 0.3503 0.3825 0.058 Uiso 1 1 d R
C2 C 1.0441(12) 0.3330(6) 0.3329(5) 0.053(3) Uani 1 1 d U
H2 H 1.0993 0.2765 0.3144 0.064 Uiso 1 1 d R
C3 C 0.8659(12) 0.3177(6) 0.3861(5) 0.051(3) Uani 1 1 d U
H3 H 0.7421 0.3115 0.3616 0.061 Uiso 1 1 d R
C4 C 0.9206(13) 0.2373(7) 0.4394(5) 0.057(3) Uani 1 1 d U
H4 H 0.8057 0.2283 0.4729 0.069 Uiso 1 1 d R
C5 C 1.0901(12) 0.2777(6) 0.4831(5) 0.056(3) Uani 1 1 d U
H5A H 1.2181 0.2478 0.4703 0.067 Uiso 1 1 d R
H5B H 1.0644 0.2717 0.5354 0.067 Uiso 1 1 d R
C6 C 1.0887(12) 0.3785(6) 0.4564(5) 0.046(2) Uani 1 1 d U
H6 H 1.1401 0.4195 0.4902 0.055 Uiso 1 1 d R
C7 C 0.8656(11) 0.3978(6) 0.4358(5) 0.060(3) Uani 1 1 d U
H7A H 0.7705 0.3915 0.4771 0.072 Uiso 1 1 d R
H7B H 0.8450 0.4557 0.4106 0.072 Uiso 1 1 d R
C8 C 1.4027(11) 0.5128(6) 0.3727(4) 0.050(3) Uani 1 1 d U
H8A H 1.5130 0.4873 0.3429 0.060 Uiso 1 1 d R
H8B H 1.4281 0.4987 0.4235 0.060 Uiso 1 1 d R
C9 C 1.3894(13) 0.6149(7) 0.3604(4) 0.045(3) Uani 1 1 d U
C10 C 1.2243(13) 0.6645(7) 0.3353(5) 0.064(3) Uani 1 1 d U
H10 H 1.1083 0.6319 0.3231 0.077 Uiso 1 1 d R
C11 C 1.2221(13) 0.7570(7) 0.3247(5) 0.064(3) Uani 1 1 d U
H11 H 1.1013 0.7893 0.3093 0.077 Uiso 1 1 d R
C12 C 1.3916(14) 0.8026(7) 0.3381(5) 0.068(3) Uani 1 1 d U
H12 H 1.3920 0.8676 0.3314 0.082 Uiso 1 1 d R
C13 C 1.5596(15) 0.7561(8) 0.3601(6) 0.082(4) Uani 1 1 d U
H13A H 1.6775 0.7885 0.3706 0.099 Uiso 1 1 d R
C14 C 1.5613(13) 0.6625(8) 0.3699(5) 0.077(3) Uani 1 1 d U
H14 H 1.6848 0.6300 0.3822 0.092 Uiso 1 1 d R
C16 C 0.9803(11) 0.1460(6) 0.4106(4) 0.053(3) Uani 1 1 d U
H16A H 1.0231 0.1060 0.4504 0.063 Uiso 1 1 d R
H16B H 1.0962 0.1555 0.3777 0.063 Uiso 1 1 d R
C17 C 0.8223(13) 0.0981(7) 0.3681(5) 0.049(3) Uani 1 1 d U
C18 C 0.6238(15) 0.0885(9) 0.4136(6) 0.068(3) Uani 1 1 d U
C19 C 0.9045(15) 0.0013(8) 0.3534(6) 0.063(3) Uani 1 1 d U
F7 F 0.5367(8) 0.5565(4) 0.0943(3) 0.0941(19) Uani 1 1 d U
F8 F 0.6483(7) 0.5382(4) 0.2043(3) 0.0707(17) Uani 1 1 d U
F9 F 0.3512(8) 0.4999(4) 0.1819(3) 0.090(2) Uani 1 1 d U
F10 F 0.9476(6) 0.4749(4) 0.1182(3) 0.0668(16) Uani 1 1 d U
F11 F 0.7982(7) 0.4394(5) 0.0209(3) 0.106(2) Uani 1 1 d U
F12 F 0.9228(7) 0.3351(4) 0.0922(3) 0.106(2) Uani 1 1 d U
O4 O 0.2155(7) 0.0310(4) 0.1485(3) 0.0560(18) Uani 1 1 d U
O5 O 0.4651(8) 0.1019(5) 0.2291(3) 0.084(2) Uani 1 1 d U
H5O H 0.4153 0.0511 0.2235 0.126 Uiso 1 1 d R
O6 O 0.6573(8) 0.3574(4) 0.2013(3) 0.075(2) Uani 1 1 d U
H6O H 0.5681 0.3728 0.2334 0.113 Uiso 1 1 d R
C29 C 0.4013(12) 0.1656(6) 0.1710(4) 0.051(3) Uani 1 1 d U
H29 H 0.3506 0.2213 0.1921 0.062 Uiso 1 1 d R
C30 C 0.2414(12) 0.1228(6) 0.1225(5) 0.053(3) Uani 1 1 d U
H30 H 0.1147 0.1572 0.1233 0.064 Uiso 1 1 d R
C31 C 0.3456(11) 0.1262(6) 0.0464(5) 0.054(3) Uani 1 1 d U
H31 H 0.2928 0.0862 0.0122 0.064 Uiso 1 1 d R
C32 C 0.3487(11) 0.2292(6) 0.0208(4) 0.049(2) Uani 1 1 d U
H32A H 0.2226 0.2593 0.0357 0.059 Uiso 1 1 d R
H32B H 0.3700 0.2370 -0.0316 0.059 Uiso 1 1 d R
C33 C 0.5242(13) 0.2676(6) 0.0630(5) 0.053(3) Uani 1 1 d U
H33 H 0.6380 0.2762 0.0290 0.064 Uiso 1 1 d R
C34 C 0.5701(12) 0.1842(6) 0.1192(5) 0.053(3) Uani 1 1 d U
H34 H 0.6967 0.1879 0.1425 0.064 Uiso 1 1 d R
C35 C 0.5653(11) 0.1061(6) 0.0675(5) 0.063(3) Uani 1 1 d U
H35A H 0.6609 0.1120 0.0264 0.075 Uiso 1 1 d R
H35B H 0.5828 0.0474 0.0918 0.075 Uiso 1 1 d R
C36 C 0.0262(11) -0.0056(6) 0.1300(5) 0.058(3) Uani 1 1 d U
H36A H -0.0010 0.0115 0.0799 0.070 Uiso 1 1 d R
H36B H -0.0797 0.0207 0.1613 0.070 Uiso 1 1 d R
C37 C 0.0257(15) -0.1061(6) 0.1403(5) 0.044(2) Uani 1 1 d U
C38 C 0.1958(15) -0.1567(7) 0.1283(5) 0.066(3) Uani 1 1 d U
H38 H 0.3201 -0.1267 0.1163 0.079 Uiso 1 1 d R
C39 C 0.1930(15) -0.2531(8) 0.1340(5) 0.079(3) Uani 1 1 d U
H39 H 0.3122 -0.2906 0.1233 0.095 Uiso 1 1 d R
C40 C 0.0156(19) -0.2937(7) 0.1532(5) 0.072(3) Uani 1 1 d U
H40 H 0.0076 -0.3586 0.1588 0.086 Uiso 1 1 d R
C41 C -0.1573(15) -0.2401(8) 0.1660(5) 0.063(3) Uani 1 1 d U
H41 H -0.2833 -0.2679 0.1796 0.075 Uiso 1 1 d R
C42 C -0.1508(14) -0.1464(8) 0.1599(5) 0.070(3) Uani 1 1 d U
H42 H -0.2709 -0.1088 0.1693 0.084 Uiso 1 1 d R
C43 C 0.4655(11) 0.3574(6) 0.0932(4) 0.049(3) Uani 1 1 d U
H43A H 0.3502 0.3477 0.1263 0.059 Uiso 1 1 d R
H43B H 0.4220 0.3980 0.0540 0.059 Uiso 1 1 d R
C44 C 0.6247(11) 0.4065(6) 0.1360(5) 0.040(2) Uani 1 1 d U
C45 C 0.5328(16) 0.4982(8) 0.1546(6) 0.060(3) Uani 1 1 d U
C46 C 0.8173(14) 0.4187(8) 0.0905(6) 0.065(3) Uani 1 1 d U

loop_
_atom_site_aniso_label
_atom_site_aniso_U_11
_atom_site_aniso_U_22
_atom_site_aniso_U_33
_atom_site_aniso_U_23
_atom_site_aniso_U_13
_atom_site_aniso_U_12
F1 0.065(3) 0.082(5) 0.065(4) -0.010(3) -0.006(3) -0.032(3)
F2 0.052(4) 0.101(6) 0.159(6) -0.030(5) -0.002(3) -0.014(4)
F3 0.139(5) 0.151(6) 0.042(4) -0.002(4) 0.000(3) -0.093(4)
F4 0.085(4) 0.074(4) 0.064(4) -0.023(3) -0.027(3) -0.017(3)
F5 0.191(6) 0.066(5) 0.101(5) 0.029(4) -0.081(5) -0.022(4)
F6 0.074(4) 0.074(5) 0.140(5) -0.029(4) -0.029(4) -0.002(3)
O1 0.058(4) 0.042(5) 0.068(4) 0.006(4) -0.031(3) -0.014(3)
O2 0.117(5) 0.069(5) 0.089(5) 0.034(4) -0.069(4) -0.035(4)
O3 0.103(5) 0.064(5) 0.061(4) 0.035(4) -0.055(4) -0.035(4)
C1 0.061(6) 0.031(7) 0.055(7) 0.008(5) -0.026(5) -0.008(5)
C2 0.074(6) 0.047(7) 0.043(6) -0.001(6) -0.035(5) -0.010(5)
C3 0.049(6) 0.049(7) 0.056(6) -0.014(6) -0.014(5) -0.002(5)
C4 0.077(6) 0.052(8) 0.046(6) -0.005(6) -0.023(5) -0.007(6)
C5 0.083(6) 0.045(7) 0.041(6) -0.006(5) -0.019(5) -0.009(5)
C6 0.057(6) 0.028(6) 0.055(6) -0.012(5) -0.021(5) -0.005(5)
C7 0.050(6) 0.049(7) 0.082(7) -0.010(6) -0.008(5) -0.010(5)
C8 0.056(6) 0.050(7) 0.048(6) -0.005(5) -0.019(4) -0.016(5)
C9 0.049(6) 0.040(7) 0.050(6) 0.008(5) -0.024(5) -0.022(5)
C10 0.047(6) 0.062(8) 0.085(7) 0.001(6) -0.016(5) -0.009(5)
C11 0.056(6) 0.040(7) 0.095(7) 0.000(6) -0.004(5) 0.008(5)
C12 0.068(7) 0.063(8) 0.077(7) -0.013(6) -0.022(6) -0.011(6)
C13 0.089(8) 0.053(8) 0.110(8) 0.014(7) -0.044(7) -0.037(6)
C14 0.069(7) 0.066(8) 0.098(8) 0.027(7) -0.057(6) -0.008(6)
C16 0.057(6) 0.044(7) 0.061(6) 0.019(5) -0.039(5) -0.019(5)
C17 0.056(6) 0.030(7) 0.063(7) 0.014(6) -0.028(5) -0.021(5)
C18 0.051(7) 0.091(10) 0.065(8) -0.006(7) -0.018(6) -0.016(7)
C19 0.062(7) 0.081(9) 0.050(7) -0.014(7) -0.008(6) -0.022(6)
F7 0.133(5) 0.062(5) 0.089(5) 0.005(4) -0.032(4) 0.001(4)
F8 0.080(3) 0.066(4) 0.070(4) -0.021(3) -0.016(3) -0.022(3)
F9 0.062(3) 0.103(5) 0.107(5) -0.049(4) 0.015(3) -0.012(3)
F10 0.060(3) 0.067(4) 0.075(4) -0.012(3) -0.005(3) -0.025(3)
F11 0.106(4) 0.168(7) 0.046(4) 0.022(4) -0.003(3) -0.066(4)
F12 0.056(3) 0.094(5) 0.172(6) -0.048(5) -0.017(4) 0.006(3)
O4 0.059(4) 0.052(5) 0.059(4) 0.023(4) -0.032(3) -0.023(3)
O5 0.120(5) 0.075(5) 0.064(4) 0.039(4) -0.067(4) -0.047(4)
O6 0.116(5) 0.061(5) 0.053(4) 0.028(4) -0.044(4) -0.044(4)
C29 0.071(6) 0.051(7) 0.036(6) 0.007(5) -0.017(5) -0.033(5)
C30 0.054(6) 0.041(7) 0.066(7) 0.005(6) -0.019(5) -0.017(5)
C31 0.052(6) 0.054(7) 0.057(7) -0.014(6) -0.019(5) -0.003(5)
C32 0.070(6) 0.039(6) 0.040(6) 0.004(5) -0.031(5) -0.007(5)
C33 0.080(6) 0.040(7) 0.041(6) -0.005(5) -0.017(5) 0.002(5)
C34 0.060(6) 0.039(7) 0.065(7) -0.010(6) -0.029(5) -0.010(5)
C35 0.061(6) 0.051(7) 0.076(7) 0.003(6) -0.018(5) -0.005(5)
C36 0.057(6) 0.059(8) 0.061(7) 0.001(6) -0.022(5) -0.018(5)
C37 0.071(7) 0.023(7) 0.041(6) 0.002(5) -0.020(5) -0.010(6)
C38 0.084(7) 0.045(8) 0.066(7) -0.005(6) 0.018(6) -0.011(6)
C39 0.078(7) 0.069(9) 0.087(8) -0.023(7) 0.019(6) 0.013(7)
C40 0.118(9) 0.040(8) 0.061(7) 0.000(6) -0.017(7) -0.033(7)
C41 0.074(7) 0.073(8) 0.045(6) 0.004(6) -0.025(5) -0.026(6)
C42 0.077(7) 0.061(8) 0.075(7) -0.003(6) -0.029(6) -0.019(6)
C43 0.063(6) 0.044(7) 0.042(6) -0.008(5) -0.029(5) 0.001(5)
C44 0.042(5) 0.030(6) 0.046(6) 0.023(5) -0.016(5) -0.009(5)
C45 0.068(7) 0.055(8) 0.054(7) 0.001(6) 0.021(6) -0.001(6)
C46 0.048(7) 0.063(8) 0.082(8) -0.035(7) 0.013(6) 0.024(6)

loop_
_atom_type_symbol
_atom_type_description
_atom_type_scat_dispersion_real
_atom_type_scat_dispersion_imag
_atom_type_scat_source
C C 0.0033 0.0016 'International Tables Vol C Tables 4.2.6.8 and 6.1.1.4'
H H 0.0000 0.0000 'International Tables Vol C Tables 4.2.6.8 and 6.1.1.4'
O O 0.0106 0.0060 'International Tables Vol C Tables 4.2.6.8 and 6.1.1.4'
F F 0.0171 0.0103 'International Tables Vol C Tables 4.2.6.8 and 6.1.1.4'

loop_
_geom_angle_atom_site_label_1
_geom_angle_atom_site_label_2
_geom_angle_atom_site_label_3
_geom_angle
C1 O1 C8 112.9(6)
C2 O2 H2O 109.5
C17 O3 H3O 109.5
O1 C1 C6 110.4(7)
O1 C1 C2 108.8(6)
C6 C1 C2 102.0(6)
O1 C1 H1 111.3
C6 C1 H1 111.2
C2 C1 H1 112.7
O2 C2 C3 111.4(7)
O2 C2 C1 108.6(7)
C3 C2 C1 102.7(7)
O2 C2 H2 110.2
C3 C2 H2 111.2
C1 C2 H2 112.6
C2 C3 C7 103.8(7)
C2 C3 C4 108.6(7)
C7 C3 C4 101.9(7)
C2 C3 H3 112.4
C7 C3 H3 114.8
C4 C3 H3 114.4
C16 C4 C3 120.5(8)
C16 C4 C5 112.6(7)
C3 C4 C5 101.6(7)
C16 C4 H4 106.2
C3 C4 H4 107.6
C5 C4 H4 107.8
C6 C5 C4 103.5(6)
C6 C5 H5A 110.6
C4 C5 H5A 109.7
C6 C5 H5B 111.4
C4 C5 H5B 112.4
H5A C5 H5B 109.1
C1 C6 C5 106.7(7)
C1 C6 C7 101.3(6)
C5 C6 C7 102.9(6)
C1 C6 H6 113.6
C5 C6 H6 115.1
C7 C6 H6 115.6
C3 C7 C6 93.5(6)
C3 C7 H7A 112.0
C6 C7 H7A 113.1
C3 C7 H7B 113.7
C6 C7 H7B 112.9
H7A C7 H7B 110.6
O1 C8 C9 109.9(7)
O1 C8 H8A 109.9
C9 C8 H8A 109.9
O1 C8 H8B 109.7
C9 C8 H8B 109.0
H8A C8 H8B 108.4
C10 C9 C14 116.5(9)
C10 C9 C8 125.5(8)
C14 C9 C8 117.7(8)
C11 C10 C9 122.8(9)
C11 C10 H10 119.4
C9 C10 H10 117.9
C12 C11 C10 119.1(9)
C12 C11 H11 120.9
C10 C11 H11 120.0
C13 C12 C11 120.0(10)
C13 C12 H12 119.9
C11 C12 H12 120.1
C12 C13 C14 120.5(9)
C12 C13 H13A 119.7
C14 C13 H13A 119.7
C9 C14 C13 120.9(9)
C9 C14 H14 119.6
C13 C14 H14 119.5
C4 C16 C17 117.3(7)
C4 C16 H16A 109.5
C17 C16 H16A 108.7
C4 C16 H16B 105.6
C17 C16 H16B 107.7
H16A C16 H16B 107.6
O3 C17 C18 113.2(8)
O3 C17 C19 108.1(8)
C18 C17 C19 106.6(9)
O3 C17 C16 109.1(7)
C18 C17 C16 111.6(8)
C19 C17 C16 108.1(7)
F3 C18 F1 109.2(10)
F3 C18 F2 107.8(10)
F1 C18 F2 104.1(7)
F3 C18 C17 114.9(8)
F1 C18 C17 113.4(9)
F2 C18 C17 106.8(10)
F6 C19 F5 106.4(9)
F6 C19 F4 104.5(8)
F5 C19 F4 107.8(9)
F6 C19 C17 111.0(9)
F5 C19 C17 113.6(8)
F4 C19 C17 112.9(8)
C30 O4 C36 113.9(6)
C29 O5 H5O 109.5
C44 O6 H6O 109.5
O5 C29 C34 110.4(7)
O5 C29 C30 111.2(7)
C34 C29 C30 103.8(7)
O5 C29 H29 109.5
C34 C29 H29 109.6
C30 C29 H29 112.1
O4 C30 C31 111.0(8)
O4 C30 C29 107.9(7)
C31 C30 C29 102.5(6)
O4 C30 H30 111.5
C31 C30 H30 111.4
C29 C30 H30 112.2
C30 C31 C35 99.4(7)
C30 C31 C32 106.5(7)
C35 C31 C32 102.3(6)
C30 C31 H31 114.7
C35 C31 H31 116.4
C32 C31 H31 115.5
C33 C32 C31 104.3(6)
C33 C32 H32A 109.7
C31 C32 H32A 109.6
C33 C32 H32B 112.0
C31 C32 H32B 112.1
H32A C32 H32B 109.1
C43 C33 C32 111.3(7)
C43 C33 C34 118.4(7)
C32 C33 C34 100.4(7)
C43 C33 H33 107.4
C32 C33 H33 108.6
C34 C33 H33 110.3
C29 C34 C35 102.2(7)
C29 C34 C33 113.3(7)
C35 C34 C33 99.8(7)
C29 C34 H34 113.1
C35 C34 H34 113.8
C33 C34 H34 113.5
C34 C35 C31 95.1(7)
C34 C35 H35A 112.5
C31 C35 H35A 112.8
C34 C35 H35B 113.3
C31 C35 H35B 112.2
H35A C35 H35B 110.2
O4 C36 C37 112.4(7)
O4 C36 H36A 109.6
C37 C36 H36A 109.6
O4 C36 H36B 108.2
C37 C36 H36B 108.7
H36A C36 H36B 108.3
C38 C37 C42 120.3(10)
C38 C37 C36 120.5(9)
C42 C37 C36 119.2(10)
C37 C38 C39 120.5(9)
C37 C38 H38 118.9
C39 C38 H38 120.6
C40 C39 C38 119.3(10)
C40 C39 H39 119.1
C38 C39 H39 121.6
C39 C40 C41 119.2(11)
C39 C40 H40 122.0
C41 C40 H40 118.9
C40 C41 C42 120.5(9)
C40 C41 H41 120.0
C42 C41 H41 119.5
C37 C42 C41 120.2(10)
C37 C42 H42 119.1
C41 C42 H42 120.7
C33 C43 C44 118.1(7)
C33 C43 H43A 106.2
C44 C43 H43A 107.5
C33 C43 H43B 109.1
C44 C43 H43B 107.9
H43A C43 H43B 107.5
O6 C44 C46 112.0(7)
O6 C44 C45 108.2(8)
C46 C44 C45 109.3(8)
O6 C44 C43 108.6(7)
C46 C44 C43 111.7(8)
C45 C44 C43 107.0(7)
F9 C45 F7 107.2(9)
F9 C45 F8 106.6(8)
F7 C45 F8 104.6(8)
F9 C45 C44 116.6(9)
F7 C45 C44 111.0(8)
F8 C45 C44 110.0(8)
F11 C46 F10 109.3(10)
F11 C46 F12 105.0(8)
F10 C46 F12 103.2(7)
F11 C46 C44 116.3(8)
F10 C46 C44 115.0(8)
F12 C46 C44 106.6(10)

loop_
_geom_bond_atom_site_label_1
_geom_bond_atom_site_label_2
_geom_bond_distance
F1 C18 1.348(11)
F2 C18 1.370(11)
F3 C18 1.277(10)
F4 C19 1.351(9)
F5 C19 1.346(10)
F6 C19 1.336(9)
O1 C1 1.439(9)
O1 C8 1.441(8)
O2 C2 1.454(9)
O2 H2O 0.8400
O3 C17 1.393(9)
O3 H3O 0.8400
C1 C6 1.510(10)
C1 C2 1.584(10)
C1 H1 0.9601
C2 C3 1.507(10)
C2 H2 0.9600
C3 C7 1.512(10)
C3 C4 1.543(11)
C3 H3 0.9600
C4 C16 1.493(11)
C4 C5 1.554(10)
C4 H4 0.9601
C5 C6 1.542(11)
C5 H5A 0.9600
C5 H5B 0.9599
C6 C7 1.551(9)
C6 H6 0.9599
C7 H7A 0.9600
C7 H7B 0.9600
C8 C9 1.509(11)
C8 H8A 0.9600
C8 H8B 0.9601
C9 C10 1.375(10)
C9 C14 1.380(11)
C10 C11 1.366(11)
C10 H10 0.9600
C11 C12 1.365(11)
C11 H11 0.9600
C12 C13 1.350(11)
C12 H12 0.9600
C13 C14 1.380(13)
C13 H13A 0.9601
C14 H14 0.9600
C16 C17 1.538(10)
C16 H16A 0.9600
C16 H16B 0.9601
C17 C18 1.525(12)
C17 C19 1.531(13)
F7 C45 1.367(10)
F8 C45 1.375(10)
F9 C45 1.276(9)
F10 C46 1.345(10)
F11 C46 1.302(10)
F12 C46 1.389(10)
O4 C30 1.428(9)
O4 C36 1.441(8)
O5 C29 1.452(9)
O5 H5O 0.8400
O6 C44 1.387(8)
O6 H6O 0.8400
C29 C34 1.453(10)
C29 C30 1.574(10)
C29 H29 0.9601
C30 C31 1.516(10)
C30 H30 0.9601
C31 C35 1.534(9)
C31 C32 1.569(11)
C31 H31 0.9600
C32 C33 1.557(10)
C32 H32A 0.9600
C32 H32B 0.9601
C33 C43 1.481(10)
C33 C34 1.595(11)
C33 H33 0.9600
C34 C35 1.515(10)
C34 H34 0.9601
C35 H35A 0.9600
C35 H35B 0.9599
C36 C37 1.483(11)
C36 H36A 0.9600
C36 H36B 0.9600
C37 C38 1.337(10)
C37 C42 1.356(11)
C38 C39 1.418(12)
C38 H38 0.9600
C39 C40 1.361(11)
C39 H39 0.9600
C40 C41 1.377(11)
C40 H40 0.9599
C41 C42 1.382(12)
C41 H41 0.9600
C42 H42 0.9601
C43 C44 1.555(10)
C43 H43A 0.9600
C43 H43B 0.9599
C44 C46 1.497(11)
C44 C45 1.501(12)

loop_
_geom_torsion_atom_site_label_1
_geom_torsion_atom_site_label_2
_geom_torsion_atom_site_label_3
_geom_torsion_atom_site_label_4
_geom_torsion
C8 O1 C1 C6 92.6(7)
C8 O1 C1 C2 -156.2(6)
O1 C1 C2 O2 6.2(10)
C6 C1 C2 O2 122.9(7)
O1 C1 C2 C3 -111.8(8)
C6 C1 C2 C3 4.9(9)
O2 C2 C3 C7 -83.9(8)
C1 C2 C3 C7 32.2(8)
O2 C2 C3 C4 168.3(7)
C1 C2 C3 C4 -75.7(8)
C2 C3 C4 C16 -58.1(10)
C7 C3 C4 C16 -167.2(7)
C2 C3 C4 C5 67.0(8)
C7 C3 C4 C5 -42.1(8)
C16 C4 C5 C6 137.6(8)
C3 C4 C5 C6 7.3(9)
O1 C1 C6 C5 -176.0(6)
C2 C1 C6 C5 68.4(8)
O1 C1 C6 C7 76.6(7)
C2 C1 C6 C7 -39.0(8)
C4 C5 C6 C1 -77.6(7)
C4 C5 C6 C7 28.6(9)
C2 C3 C7 C6 -54.7(7)
C4 C3 C7 C6 58.1(7)
C1 C6 C7 C3 57.4(8)
C5 C6 C7 C3 -52.9(8)
C1 O1 C8 C9 -165.7(7)
O1 C8 C9 C10 -0.3(12)
O1 C8 C9 C14 -175.2(7)
C14 C9 C10 C11 -4.5(14)
C8 C9 C10 C11 -179.5(9)
C9 C10 C11 C12 1.4(15)
C10 C11 C12 C13 1.1(15)
C11 C12 C13 C14 -0.5(16)
C10 C9 C14 C13 5.1(14)
C8 C9 C14 C13 -179.5(10)
C12 C13 C14 C9 -2.8(17)
C3 C4 C16 C17 -61.7(11)
C5 C4 C16 C17 178.5(7)
C4 C16 C17 O3 70.4(10)
C4 C16 C17 C18 -55.4(11)
C4 C16 C17 C19 -172.3(8)
O3 C17 C18 F3 -162.4(10)
C19 C17 C18 F3 78.9(12)
C16 C17 C18 F3 -38.9(14)
O3 C17 C18 F1 71.1(12)
C19 C17 C18 F1 -47.7(11)
C16 C17 C18 F1 -165.4(8)
O3 C17 C18 F2 -42.9(11)
C19 C17 C18 F2 -161.7(8)
C16 C17 C18 F2 80.6(9)
O3 C17 C19 F6 67.7(9)
C18 C17 C19 F6 -170.2(8)
C16 C17 C19 F6 -50.2(10)
O3 C17 C19 F5 -172.4(7)
C18 C17 C19 F5 -50.4(10)
C16 C17 C19 F5 69.7(10)
O3 C17 C19 F4 -49.2(10)
C18 C17 C19 F4 72.8(10)
C16 C17 C19 F4 -167.1(7)
C36 O4 C30 C31 -90.6(8)
C36 O4 C30 C29 157.8(6)
O5 C29 C30 O4 -3.1(10)
C34 C29 C30 O4 115.6(8)
O5 C29 C30 C31 -120.4(8)
C34 C29 C30 C31 -1.6(9)
O4 C30 C31 C35 -78.9(8)
C29 C30 C31 C35 36.1(8)
O4 C30 C31 C32 175.2(6)
C29 C30 C31 C32 -69.8(8)
C30 C31 C32 C33 77.8(7)
C35 C31 C32 C33 -26.0(9)
C31 C32 C33 C43 -136.7(8)
C31 C32 C33 C34 -10.4(8)
O5 C29 C34 C35 84.9(8)
C30 C29 C34 C35 -34.4(9)
O5 C29 C34 C33 -168.7(7)
C30 C29 C34 C33 72.0(9)
C43 C33 C34 C29 57.5(10)
C32 C33 C34 C29 -63.8(9)
C43 C33 C34 C35 165.4(7)
C32 C33 C34 C35 44.1(8)
C29 C34 C35 C31 56.7(8)
C33 C34 C35 C31 -59.9(7)
C30 C31 C35 C34 -56.2(8)
C32 C31 C35 C34 53.1(8)
C30 O4 C36 C37 165.3(8)
O4 C36 C37 C38 -33.3(12)
O4 C36 C37 C42 148.7(8)
C42 C37 C38 C39 1.7(14)
C36 C37 C38 C39 -176.4(9)
C37 C38 C39 C40 -1.1(15)
C38 C39 C40 C41 0.5(15)
C39 C40 C41 C42 -0.4(14)
C38 C37 C42 C41 -1.6(14)
C36 C37 C42 C41 176.5(8)
C40 C41 C42 C37 0.9(14)
C32 C33 C43 C44 -179.0(6)
C34 C33 C43 C44 65.4(11)
C33 C43 C44 O6 -68.1(10)
C33 C43 C44 C46 55.8(11)
C33 C43 C44 C45 175.3(8)
O6 C44 C45 F9 -69.8(11)
C46 C44 C45 F9 168.0(9)
C43 C44 C45 F9 47.0(11)
O6 C44 C45 F7 167.0(7)
C46 C44 C45 F7 44.9(11)
C43 C44 C45 F7 -76.2(9)
O6 C44 C45 F8 51.7(9)
C46 C44 C45 F8 -70.5(10)
C43 C44 C45 F8 168.5(7)
O6 C44 C46 F11 160.7(9)
C45 C44 C46 F11 -79.5(12)
C43 C44 C46 F11 38.7(13)
O6 C44 C46 F10 -69.7(12)
C45 C44 C46 F10 50.1(12)
C43 C44 C46 F10 168.3(8)
O6 C44 C46 F12 44.0(11)
C45 C44 C46 F12 163.8(8)
C43 C44 C46 F12 -78.0(9)
